data_4308750
loop_
_publ_author_name
'Qin-De Liu'
'Wen-Li Jia'
'Suning Wang'

_publ_section_title
;
Blue Luminescent 2-(2'-Pyridyl)benzimidazole Derivative Ligands and Their
Orange Luminescent Mononuclear and Polynuclear Organoplatinum(II) Complexes
;
_journal_name_full 'Inorganic Chemistry'
_journal_page_first 1332
_journal_page_last 1343
_journal_paper_doi 10.1021/ic0487530
_journal_volume 44
_journal_year 2005
_chemical_formula_sum 'C43.5 H30 Cl3 N9'
_chemical_formula_weight 785.11
_chemical_name_common tmb
_chemical_name_systematic
; 
 ? 
;
_space_group_IT_number 15
_symmetry_cell_setting monoclinic
_symmetry_space_group_name_Hall '-I 2ya'
_symmetry_space_group_name_H-M 'I 1 2/a 1'
_atom_sites_solution_hydrogens geom
_atom_sites_solution_primary direct
_atom_sites_solution_secondary difmap
_audit_creation_method SHELXL-97
_cell_angle_alpha 90.00
_cell_angle_beta 90.178(6)
_cell_angle_gamma 90.00
_cell_formula_units_Z 8
_cell_length_a 22.002(5)
_cell_length_b 13.385(3)
_cell_length_c 27.273(7)
_cell_measurement_temperature 293(2)
_cell_volume 8032(3)
_computing_cell_refinement 'Bruker SMART'
_computing_data_collection 'Bruker SMART'
_computing_data_reduction 'Bruker SHELXTL'
_computing_molecular_graphics 'Bruker SHELXTL'
_computing_publication_material 'Bruker SHELXTL'
_computing_structure_refinement 'SHELXL-97 (Sheldrick, 1997)'
_computing_structure_solution 'SHELXS-97 (Sheldrick, 1990)'
_diffrn_ambient_temperature 293(2)
_diffrn_measured_fraction_theta_full 0.926
_diffrn_measured_fraction_theta_max 0.926
_diffrn_measurement_device_type 'CCD area detector'
_diffrn_measurement_method 'phi and omega scans'
_diffrn_radiation_monochromator graphite
_diffrn_radiation_source 'fine-focus sealed tube'
_diffrn_radiation_type MoK\a
_diffrn_radiation_wavelength 0.71073
_diffrn_reflns_av_R_equivalents 0.0375
_diffrn_reflns_av_sigmaI/netI 0.0857
_diffrn_reflns_limit_h_max 29
_diffrn_reflns_limit_h_min -29
_diffrn_reflns_limit_k_max 17
_diffrn_reflns_limit_k_min -17
_diffrn_reflns_limit_l_max 35
_diffrn_reflns_limit_l_min -35
_diffrn_reflns_number 27981
_diffrn_reflns_theta_full 28.30
_diffrn_reflns_theta_max 28.30
_diffrn_reflns_theta_min 2.51
_exptl_absorpt_coefficient_mu 0.272
_exptl_absorpt_correction_T_max 1.000
_exptl_absorpt_correction_T_min 0.931
_exptl_absorpt_correction_type SADABS
_exptl_crystal_colour colorless
_exptl_crystal_density_diffrn 1.299
_exptl_crystal_density_method 'not measured'
_exptl_crystal_description block
_exptl_crystal_F_000 3240
_exptl_crystal_size_max 0.40
_exptl_crystal_size_mid 0.30
_exptl_crystal_size_min 0.20
_refine_diff_density_max 0.745
_refine_diff_density_min -0.344
_refine_diff_density_rms 0.066
_refine_ls_extinction_method none
_refine_ls_goodness_of_fit_ref 0.923
_refine_ls_hydrogen_treatment mixed
_refine_ls_matrix_type full
_refine_ls_number_parameters 545
_refine_ls_number_reflns 9254
_refine_ls_number_restraints 0
_refine_ls_restrained_S_all 0.923
_refine_ls_R_factor_all 0.1442
_refine_ls_R_factor_gt 0.0686
_refine_ls_shift/su_max 0.000
_refine_ls_shift/su_mean 0.000
_refine_ls_structure_factor_coef Fsqd
_refine_ls_weighting_details 'calc w=1/[\s^2^(Fo^2^)+(0.1255P)^2^+0.0000P] where P=(Fo^2^+2Fc^2^)/3'
_refine_ls_weighting_scheme calc
_refine_ls_wR_factor_gt 0.1878
_refine_ls_wR_factor_ref 0.2225
_reflns_number_gt 4244
_reflns_number_total 9254
_reflns_threshold_expression >2sigma(I)
_cod_data_source_file ic0487530si20040907_045522.cif
_cod_data_source_block tmb
_cod_depositor_comments
;
The following automatic conversions were performed:
'_symmetry_cell_setting' value 'Monoclinic' changed to 'monoclinic'
according to '/home/saulius/struct/CIF-dictionaries/cif_core.dic'
dictionary named 'cif_core.dic' version 2.4.1 from 2010-06-29.

Automatic conversion script
Id: cif_fix_enum 1527 2010-12-29 10:47:43Z saulius 
;
_cod_original_formula_sum 'C43.50 H30 Cl3 N9'
_cod_database_code 4308750

loop_
_symmetry_equiv_pos_as_xyz
'x, y, z'
'-x+1/2, y, -z'
'x+1/2, y+1/2, z+1/2'
'-x+1, y+1/2, -z+1/2'
'-x, -y, -z'
'x-1/2, -y, z'
'-x+1/2, -y+1/2, -z+1/2'
'x, -y+1/2, z+1/2'

loop_
_atom_site_label
_atom_site_type_symbol
_atom_site_fract_x
_atom_site_fract_y
_atom_site_fract_z
_atom_site_U_iso_or_equiv
_atom_site_adp_type
_atom_site_occupancy
_atom_site_symmetry_multiplicity
_atom_site_calc_flag
_atom_site_refinement_flags
_atom_site_disorder_assembly
_atom_site_disorder_group
C1 C 0.18897(13) 0.8573(2) 0.15017(11) 0.0296(7) Uani 1 1 d . . .
C2 C 0.15364(13) 0.7743(2) 0.15948(11) 0.0305(7) Uani 1 1 d . . .
H2A H 0.1652 0.7285 0.1834 0.037 Uiso 1 1 calc R . .
C3 C 0.10113(13) 0.7605(2) 0.13286(11) 0.0311(7) Uani 1 1 d . . .
C4 C 0.08325(13) 0.8278(2) 0.09678(10) 0.0312(7) Uani 1 1 d . . .
H4A H 0.0480 0.8175 0.0786 0.037 Uiso 1 1 calc R . .
C5 C 0.11911(13) 0.9101(2) 0.08870(10) 0.0286(7) Uani 1 1 d . . .
C6 C 0.17261(13) 0.9252(2) 0.11438(11) 0.0320(7) Uani 1 1 d . . .
H6A H 0.1971 0.9800 0.1077 0.038 Uiso 1 1 calc R . .
C7 C 0.30610(18) 0.6244(3) 0.11302(17) 0.0636(11) Uani 1 1 d . . .
H7A H 0.2928 0.6078 0.0817 0.076 Uiso 1 1 calc R . .
C8 C 0.34698(19) 0.5611(3) 0.13636(19) 0.0690(12) Uani 1 1 d . . .
H8A H 0.3609 0.5041 0.1204 0.083 Uiso 1 1 calc R . .
C9 C 0.36658(16) 0.5824(3) 0.18250(16) 0.0560(10) Uani 1 1 d . . .
H9A H 0.3935 0.5399 0.1986 0.067 Uiso 1 1 calc R . .
C10 C 0.34593(15) 0.6679(3) 0.20502(14) 0.0461(9) Uani 1 1 d . . .
H10A H 0.3589 0.6849 0.2364 0.055 Uiso 1 1 calc R . .
C11 C 0.30476(14) 0.7288(2) 0.17924(13) 0.0398(8) Uani 1 1 d . . .
C12 C 0.28496(13) 0.8243(2) 0.20106(12) 0.0362(7) Uani 1 1 d . . .
C13 C 0.28283(15) 0.9554(3) 0.24630(12) 0.0401(8) Uani 1 1 d . . .
C14 C 0.29199(18) 1.0267(3) 0.28204(13) 0.0536(10) Uani 1 1 d . . .
H14A H 0.3224 1.0190 0.3055 0.064 Uiso 1 1 calc R . .
C15 C 0.25523(19) 1.1094(3) 0.28221(14) 0.0581(10) Uani 1 1 d . . .
H15A H 0.2610 1.1580 0.3062 0.070 Uiso 1 1 calc R . .
C16 C 0.20943(18) 1.1225(3) 0.24736(14) 0.0555(10) Uani 1 1 d . . .
H16A H 0.1855 1.1798 0.2481 0.067 Uiso 1 1 calc R . .
C17 C 0.19935(15) 1.0506(3) 0.21142(13) 0.0457(9) Uani 1 1 d . . .
H17A H 0.1687 1.0574 0.1881 0.055 Uiso 1 1 calc R . .
C18 C 0.23724(14) 0.9685(2) 0.21214(11) 0.0356(7) Uani 1 1 d . . .
C19 C -0.01264(17) 0.9020(3) 0.22652(14) 0.0539(10) Uani 1 1 d . . .
H19A H 0.0107 0.9510 0.2418 0.065 Uiso 1 1 calc R . .
C20 C -0.07505(17) 0.9164(3) 0.22368(14) 0.0565(10) Uani 1 1 d . . .
H20A H -0.0927 0.9750 0.2351 0.068 Uiso 1 1 calc R . .
C21 C -0.10980(18) 0.8422(3) 0.20369(14) 0.0589(11) Uani 1 1 d . . .
H21A H -0.1519 0.8483 0.2025 0.071 Uiso 1 1 calc R . .
C22 C -0.08191(16) 0.7584(3) 0.18531(13) 0.0517(10) Uani 1 1 d . . .
H22A H -0.1048 0.7069 0.1717 0.062 Uiso 1 1 calc R . .
C23 C -0.01885(15) 0.7521(3) 0.18741(11) 0.0396(8) Uani 1 1 d . . .
C24 C 0.01290(15) 0.6647(3) 0.16777(12) 0.0429(8) Uani 1 1 d . . .
C25 C 0.03754(17) 0.5155(3) 0.14908(12) 0.0480(9) Uani 1 1 d . . .
C26 C 0.0420(2) 0.4125(3) 0.14365(14) 0.0593(11) Uani 1 1 d . . .
H26A H 0.0121 0.3709 0.1565 0.071 Uiso 1 1 calc R . .
C27 C 0.0903(2) 0.3732(3) 0.11946(14) 0.0605(11) Uani 1 1 d . . .
H27A H 0.0934 0.3042 0.1161 0.073 Uiso 1 1 calc R . .
C28 C 0.1359(2) 0.4353(3) 0.09931(15) 0.0631(11) Uani 1 1 d . . .
H28A H 0.1687 0.4070 0.0829 0.076 Uiso 1 1 calc R . .
C29 C 0.13193(17) 0.5403(3) 0.10412(13) 0.0512(9) Uani 1 1 d . . .
H29A H 0.1604 0.5833 0.0904 0.061 Uiso 1 1 calc R . .
C30 C 0.08254(16) 0.5748(3) 0.13069(12) 0.0422(8) Uani 1 1 d . . .
C31 C 0.03728(17) 1.1220(3) 0.17982(12) 0.0465(9) Uani 1 1 d . . .
H31A H 0.0572 1.1151 0.2098 0.056 Uiso 1 1 calc R . .
C32 C -0.01842(17) 1.1692(3) 0.17914(13) 0.0479(9) Uani 1 1 d . . .
H32A H -0.0359 1.1921 0.2081 0.057 Uiso 1 1 calc R . .
C33 C -0.04736(16) 1.1818(3) 0.13546(14) 0.0495(9) Uani 1 1 d . . .
H33A H -0.0847 1.2142 0.1341 0.059 Uiso 1 1 calc R . .
C34 C -0.02080(15) 1.1458(2) 0.09306(13) 0.0423(8) Uani 1 1 d . . .
H34A H -0.0397 1.1538 0.0628 0.051 Uiso 1 1 calc R . .
C35 C 0.03478(13) 1.0976(2) 0.09696(11) 0.0323(7) Uani 1 1 d . . .
C36 C 0.06421(13) 1.0608(2) 0.05218(11) 0.0328(7) Uani 1 1 d . . .
C37 C 0.09403(14) 1.0497(2) -0.02247(11) 0.0363(7) Uani 1 1 d . . .
C38 C 0.10583(17) 1.0640(3) -0.07226(12) 0.0498(9) Uani 1 1 d . . .
H38A H 0.0874 1.1156 -0.0897 0.060 Uiso 1 1 calc R . .
C39 C 0.14582(16) 0.9988(3) -0.09477(12) 0.0498(9) Uani 1 1 d . . .
H39A H 0.1545 1.0070 -0.1279 0.060 Uiso 1 1 calc R . .
C40 C 0.17331(15) 0.9216(3) -0.06908(12) 0.0466(9) Uani 1 1 d . . .
H40A H 0.1996 0.8788 -0.0855 0.056 Uiso 1 1 calc R . .
C41 C 0.16262(14) 0.9064(2) -0.01946(11) 0.0379(8) Uani 1 1 d . . .
H41A H 0.1812 0.8549 -0.0021 0.045 Uiso 1 1 calc R . .
C42 C 0.12265(13) 0.9725(2) 0.00253(10) 0.0315(7) Uani 1 1 d . . .
C43 C 0.5214(3) 0.6491(3) 0.00528(17) 0.0866(16) Uani 1 1 d . . .
H43A H 0.5350 0.7132 0.0178 0.104 Uiso 1 1 calc R . .
H43B H 0.5387 0.5972 0.0259 0.104 Uiso 1 1 calc R . .
C44 C 0.2580(13) 1.199(3) 0.0474(19) 0.34(3) Uani 0.50 1 d P . .
N1 N 0.23840(11) 0.88256(19) 0.18247(9) 0.0351(6) Uani 1 1 d . . .
N2 N 0.06639(12) 0.6727(2) 0.14326(9) 0.0382(6) Uani 1 1 d . . .
N3 N 0.10311(11) 0.98003(18) 0.05075(8) 0.0308(6) Uani 1 1 d . . .
N4 N 0.31300(12) 0.8647(2) 0.23802(10) 0.0421(7) Uani 1 1 d . . .
N5 N -0.00725(13) 0.5730(2) 0.17240(10) 0.0475(7) Uani 1 1 d . . .
N6 N 0.05754(12) 1.1043(2) 0.00919(9) 0.0394(7) Uani 1 1 d . . .
N7 N 0.28506(13) 0.7079(2) 0.13344(12) 0.0500(8) Uani 1 1 d . . .
N8 N 0.01562(13) 0.8224(2) 0.20878(10) 0.0471(7) Uani 1 1 d . . .
N9 N 0.06440(12) 1.0854(2) 0.13950(10) 0.0414(7) Uani 1 1 d . . .
Cl1 Cl 0.54711(8) 0.63402(12) -0.05471(5) 0.1078(5) Uani 1 1 d . . .
Cl2 Cl 0.44165(8) 0.64295(11) 0.00768(6) 0.1113(5) Uani 1 1 d . . .
Cl3 Cl 0.2924(3) 1.3042(8) 0.0917(4) 0.136(4) Uani 0.20 1 d P . .
Cl4 Cl 0.2197(8) 1.1885(11) 0.0674(13) 0.195(12) Uani 0.20 1 d P . .
Cl5 Cl 0.1914(6) 1.1877(10) 0.0584(9) 0.115(5) Uani 0.20 1 d P . .
Cl6 Cl 0.2894(18) 1.263(3) 0.0364(16) 0.223(14) Uiso 0.10 1 d P . .
Cl7 Cl 0.2017(12) 1.2244(19) 0.0233(13) 0.138(11) Uani 0.10 1 d P . .
Cl8 Cl 0.2494(10) 1.2082(11) 0.1074(5) 0.161(5) Uani 0.20 1 d P . .

loop_
_atom_site_aniso_label
_atom_site_aniso_U_11
_atom_site_aniso_U_22
_atom_site_aniso_U_33
_atom_site_aniso_U_23
_atom_site_aniso_U_13
_atom_site_aniso_U_12
C1 0.0249(15) 0.0302(17) 0.0337(16) 0.0022(13) -0.0002(12) 0.0014(13)
C2 0.0314(15) 0.0285(16) 0.0315(16) 0.0044(13) -0.0011(12) 0.0021(13)
C3 0.0343(16) 0.0270(16) 0.0321(16) 0.0029(13) 0.0004(13) -0.0037(13)
C4 0.0298(15) 0.0319(17) 0.0317(16) -0.0012(14) -0.0037(12) -0.0013(13)
C5 0.0327(16) 0.0241(16) 0.0290(16) 0.0022(12) 0.0023(12) 0.0049(13)
C6 0.0295(15) 0.0300(17) 0.0364(17) 0.0036(14) 0.0005(13) -0.0042(13)
C7 0.056(2) 0.057(3) 0.078(3) -0.013(2) 0.000(2) 0.008(2)
C8 0.064(3) 0.042(2) 0.101(4) -0.004(2) 0.011(3) 0.014(2)
C9 0.039(2) 0.048(2) 0.081(3) 0.018(2) 0.0090(19) 0.0104(18)
C10 0.0397(19) 0.045(2) 0.054(2) 0.0156(17) 0.0052(16) 0.0001(17)
C11 0.0332(17) 0.0285(18) 0.058(2) 0.0127(16) 0.0090(15) -0.0006(14)
C12 0.0291(16) 0.0397(19) 0.0399(18) 0.0113(15) -0.0004(13) -0.0052(14)
C13 0.0401(18) 0.037(2) 0.0430(19) 0.0072(16) -0.0040(15) -0.0085(16)
C14 0.057(2) 0.057(3) 0.047(2) 0.0020(19) -0.0072(17) -0.010(2)
C15 0.073(3) 0.050(2) 0.051(2) -0.0144(19) -0.002(2) -0.010(2)
C16 0.064(2) 0.040(2) 0.063(3) -0.0046(19) 0.002(2) 0.0041(19)
C17 0.045(2) 0.044(2) 0.048(2) 0.0012(17) -0.0097(16) -0.0004(17)
C18 0.0384(17) 0.0307(18) 0.0377(18) 0.0022(14) 0.0021(14) -0.0059(15)
C19 0.052(2) 0.050(2) 0.059(2) 0.0008(19) 0.0015(18) -0.0014(19)
C20 0.052(2) 0.060(3) 0.058(2) 0.011(2) 0.0043(18) 0.003(2)
C21 0.042(2) 0.079(3) 0.056(2) 0.004(2) 0.0014(18) 0.010(2)
C22 0.045(2) 0.061(3) 0.050(2) 0.0068(19) -0.0034(16) -0.0107(19)
C23 0.0418(19) 0.041(2) 0.0364(18) 0.0087(15) -0.0040(14) -0.0063(16)
C24 0.0435(19) 0.050(2) 0.0355(18) 0.0105(16) -0.0095(15) -0.0125(17)
C25 0.062(2) 0.040(2) 0.042(2) 0.0046(17) -0.0161(17) -0.0139(19)
C26 0.087(3) 0.038(2) 0.053(2) 0.0025(19) -0.017(2) -0.010(2)
C27 0.094(3) 0.030(2) 0.057(3) -0.0036(18) -0.025(2) -0.006(2)
C28 0.078(3) 0.051(3) 0.060(3) -0.011(2) -0.026(2) 0.009(2)
C29 0.059(2) 0.041(2) 0.054(2) 0.0019(17) -0.0146(18) -0.0073(18)
C30 0.049(2) 0.0350(19) 0.0420(19) 0.0042(16) -0.0125(15) -0.0018(17)
C31 0.062(2) 0.042(2) 0.0358(19) 0.0019(16) 0.0024(16) 0.0065(18)
C32 0.056(2) 0.040(2) 0.047(2) -0.0094(17) 0.0133(18) 0.0018(18)
C33 0.0386(19) 0.046(2) 0.064(2) -0.0153(19) 0.0039(17) 0.0049(17)
C34 0.0385(18) 0.041(2) 0.048(2) -0.0069(16) -0.0027(15) 0.0056(15)
C35 0.0351(16) 0.0249(16) 0.0370(18) 0.0015(13) 0.0011(13) 0.0016(13)
C36 0.0332(16) 0.0292(17) 0.0360(17) 0.0034(14) -0.0007(13) 0.0037(14)
C37 0.0392(17) 0.0386(19) 0.0310(17) 0.0043(14) 0.0014(13) 0.0007(15)
C38 0.060(2) 0.052(2) 0.0372(19) 0.0106(17) 0.0016(16) 0.0028(19)
C39 0.058(2) 0.060(2) 0.0314(18) 0.0054(17) 0.0108(16) 0.0024(19)
C40 0.0415(19) 0.052(2) 0.046(2) -0.0082(18) 0.0063(15) 0.0009(17)
C41 0.0352(17) 0.0394(19) 0.0390(18) -0.0007(15) 0.0020(14) 0.0029(15)
C42 0.0323(16) 0.0330(17) 0.0292(16) 0.0010(13) 0.0012(12) -0.0021(14)
C43 0.135(5) 0.062(3) 0.063(3) -0.004(2) -0.039(3) -0.003(3)
C44 0.103(15) 0.29(3) 0.64(8) 0.33(4) 0.15(3) 0.13(2)
N1 0.0291(13) 0.0339(15) 0.0422(15) 0.0057(12) -0.0040(11) -0.0012(11)
N2 0.0430(15) 0.0339(16) 0.0377(15) 0.0047(12) -0.0062(12) -0.0114(13)
N3 0.0328(13) 0.0295(14) 0.0302(14) 0.0033(11) -0.0001(10) 0.0052(11)
N4 0.0353(15) 0.0471(18) 0.0438(17) 0.0123(14) -0.0070(12) -0.0090(13)
N5 0.0586(19) 0.0385(17) 0.0455(17) 0.0051(14) -0.0027(14) -0.0188(15)
N6 0.0451(16) 0.0361(16) 0.0370(15) 0.0088(12) 0.0011(12) 0.0092(13)
N7 0.0432(17) 0.0450(18) 0.062(2) -0.0036(15) -0.0002(14) 0.0066(15)
N8 0.0441(16) 0.0485(19) 0.0488(18) -0.0023(15) -0.0011(13) -0.0045(15)
N9 0.0476(16) 0.0401(17) 0.0363(15) 0.0005(13) -0.0006(13) 0.0077(13)
Cl1 0.1382(13) 0.1085(11) 0.0765(9) -0.0204(8) -0.0325(8) 0.0349(10)
Cl2 0.1355(14) 0.0929(11) 0.1053(11) 0.0018(8) -0.0194(9) -0.0363(9)
Cl3 0.057(4) 0.150(8) 0.201(10) -0.073(8) -0.050(5) 0.011(5)
Cl4 0.070(9) 0.074(8) 0.44(4) 0.078(14) -0.023(16) 0.011(8)
Cl5 0.053(6) 0.047(5) 0.244(17) -0.017(7) 0.010(8) -0.009(5)
Cl7 0.082(13) 0.095(15) 0.24(3) -0.108(18) -0.019(18) 0.018(14)
Cl8 0.202(15) 0.117(10) 0.164(10) 0.009(8) 0.057(11) 0.074(10)

loop_
_atom_type_symbol
_atom_type_description
_atom_type_scat_dispersion_real
_atom_type_scat_dispersion_imag
_atom_type_scat_source
C C 0.0033 0.0016 'International Tables Vol C Tables 4.2.6.8 and 6.1.1.4'
H H 0.0000 0.0000 'International Tables Vol C Tables 4.2.6.8 and 6.1.1.4'
N N 0.0061 0.0033 'International Tables Vol C Tables 4.2.6.8 and 6.1.1.4'
Cl Cl 0.1484 0.1585 'International Tables Vol C Tables 4.2.6.8 and 6.1.1.4'

loop_
_geom_angle_atom_site_label_1
_geom_angle_atom_site_label_2
_geom_angle_atom_site_label_3
_geom_angle
_geom_angle_site_symmetry_1
_geom_angle_site_symmetry_3
_geom_angle_publ_flag
C2 C1 C6 120.9(3) . . ?
C2 C1 N1 120.1(3) . . ?
C6 C1 N1 118.3(3) . . ?
C3 C2 C1 119.0(3) . . ?
C2 C3 C4 121.4(3) . . ?
C2 C3 N2 117.0(3) . . ?
C4 C3 N2 121.5(3) . . ?
C5 C4 C3 118.2(3) . . ?
C4 C5 C6 121.7(3) . . ?
C4 C5 N3 119.9(3) . . ?
C6 C5 N3 118.4(3) . . ?
C1 C6 C5 118.8(3) . . ?
N7 C7 C8 123.1(4) . . ?
C9 C8 C7 119.9(4) . . ?
C8 C9 C10 118.9(4) . . ?
C9 C10 C11 118.2(4) . . ?
N7 C11 C10 123.1(3) . . ?
N7 C11 C12 117.3(3) . . ?
C10 C11 C12 119.4(3) . . ?
N4 C12 N1 113.6(3) . . ?
N4 C12 C11 122.2(3) . . ?
N1 C12 C11 124.0(3) . . ?
C18 C13 C14 119.6(3) . . ?
C18 C13 N4 110.2(3) . . ?
C14 C13 N4 130.2(3) . . ?
C15 C14 C13 118.5(4) . . ?
C14 C15 C16 121.6(4) . . ?
C17 C16 C15 120.4(4) . . ?
C18 C17 C16 116.5(3) . . ?
C13 C18 C17 123.4(3) . . ?
C13 C18 N1 105.7(3) . . ?
C17 C18 N1 130.9(3) . . ?
N8 C19 C20 123.8(4) . . ?
C21 C20 C19 118.3(4) . . ?
C20 C21 C22 119.3(4) . . ?
C21 C22 C23 118.8(4) . . ?
N8 C23 C22 122.5(3) . . ?
N8 C23 C24 116.7(3) . . ?
C22 C23 C24 120.7(3) . . ?
N5 C24 N2 114.5(3) . . ?
N5 C24 C23 123.4(3) . . ?
N2 C24 C23 122.1(3) . . ?
C30 C25 C26 119.1(4) . . ?
C30 C25 N5 111.1(3) . . ?
C26 C25 N5 129.9(4) . . ?
C27 C26 C25 119.5(4) . . ?
C26 C27 C28 121.1(4) . . ?
C29 C28 C27 120.2(4) . . ?
C30 C29 C28 115.4(4) . . ?
C25 C30 C29 124.7(3) . . ?
C25 C30 N2 105.6(3) . . ?
C29 C30 N2 129.7(3) . . ?
N9 C31 C32 123.5(3) . . ?
C33 C32 C31 118.8(3) . . ?
C32 C33 C34 119.4(3) . . ?
C33 C34 C35 118.2(3) . . ?
N9 C35 C34 123.4(3) . . ?
N9 C35 C36 117.7(3) . . ?
C34 C35 C36 118.9(3) . . ?
N6 C36 N3 112.9(3) . . ?
N6 C36 C35 122.9(3) . . ?
N3 C36 C35 124.2(3) . . ?
C42 C37 N6 110.4(3) . . ?
C42 C37 C38 119.6(3) . . ?
N6 C37 C38 129.9(3) . . ?
C39 C38 C37 117.7(3) . . ?
C38 C39 C40 121.5(3) . . ?
C39 C40 C41 121.8(3) . . ?
C42 C41 C40 116.0(3) . . ?
C41 C42 C37 123.4(3) . . ?
C41 C42 N3 131.0(3) . . ?
C37 C42 N3 105.6(2) . . ?
Cl1 C43 Cl2 110.8(3) . . ?
Cl4 C44 Cl6 138(5) . . ?
Cl4 C44 Cl7 64(3) . . ?
Cl6 C44 Cl7 103(3) . . ?
Cl4 C44 Cl5 21(3) . . ?
Cl6 C44 Cl5 136(3) . . ?
Cl7 C44 Cl5 43.8(17) . . ?
Cl4 C44 Cl8 52(3) . . ?
Cl6 C44 Cl8 106(5) . . ?
Cl7 C44 Cl8 109.5(19) . . ?
Cl5 C44 Cl8 72.3(15) . . ?
Cl4 C44 Cl3 95(5) . . ?
Cl6 C44 Cl3 53(3) . . ?
Cl7 C44 Cl3 115(2) . . ?
Cl5 C44 Cl3 108(3) . . ?
Cl8 C44 Cl3 53(2) . . ?
Cl4 C44 Cl7 148(5) . 2 ?
Cl6 C44 Cl7 53(3) . 2 ?
Cl7 C44 Cl7 85(3) . 2 ?
Cl5 C44 Cl7 127(3) . 2 ?
Cl8 C44 Cl7 157(4) . 2 ?
Cl3 C44 Cl7 105.8(18) . 2 ?
C12 N1 C18 105.3(3) . . ?
C12 N1 C1 130.6(3) . . ?
C18 N1 C1 122.0(2) . . ?
C24 N2 C30 105.5(3) . . ?
C24 N2 C3 128.8(3) . . ?
C30 N2 C3 125.7(3) . . ?
C36 N3 C42 106.1(2) . . ?
C36 N3 C5 129.8(2) . . ?
C42 N3 C5 123.9(2) . . ?
C12 N4 C13 105.2(3) . . ?
C24 N5 C25 103.3(3) . . ?
C36 N6 C37 104.9(3) . . ?
C7 N7 C11 116.7(3) . . ?
C19 N8 C23 117.2(3) . . ?
C35 N9 C31 116.6(3) . . ?
Cl6 Cl3 Cl8 87.5(16) . . ?
Cl6 Cl3 C44 34.9(15) . . ?
Cl8 Cl3 C44 52.6(9) . . ?
Cl6 Cl3 Cl4 58.6(18) . . ?
Cl8 Cl3 Cl4 32.9(8) . . ?
C44 Cl3 Cl4 25.8(11) . . ?
Cl5 Cl4 C44 125(7) . . ?
Cl5 Cl4 Cl8 141(5) . . ?
C44 Cl4 Cl8 90(3) . . ?
Cl5 Cl4 Cl7 54(3) . . ?
C44 Cl4 Cl7 73(4) . . ?
Cl8 Cl4 Cl7 145(2) . . ?
Cl5 Cl4 Cl6 124(4) . . ?
C44 Cl4 Cl6 22(3) . . ?
Cl8 Cl4 Cl6 82.5(17) . . ?
Cl7 Cl4 Cl6 71(2) . . ?
Cl5 Cl4 Cl3 139(2) . . ?
C44 Cl4 Cl3 59(4) . . ?
Cl8 Cl4 Cl3 43.9(10) . . ?
Cl7 Cl4 Cl3 102.4(18) . . ?
Cl6 Cl4 Cl3 42.7(12) . . ?
Cl4 Cl5 Cl7 97(3) . . ?
Cl4 Cl5 C44 33(5) . . ?
Cl7 Cl5 C44 65(2) . . ?
Cl4 Cl5 Cl8 26(4) . . ?
Cl7 Cl5 Cl8 114.5(19) . . ?
C44 Cl5 Cl8 57.5(19) . . ?
Cl4 Cl5 Cl6 43(3) . . ?
Cl7 Cl5 Cl6 54.6(18) . . ?
C44 Cl5 Cl6 19.0(13) . . ?
Cl8 Cl5 Cl6 61.0(12) . . ?
C44 Cl6 Cl3 92(4) . . ?
C44 Cl6 Cl7 95(4) . 2 ?
Cl3 Cl6 Cl7 171(3) . 2 ?
C44 Cl6 Cl4 20(2) . . ?
Cl3 Cl6 Cl4 79(2) . . ?
Cl7 Cl6 Cl4 110(2) 2 . ?
C44 Cl6 Cl7 44(2) . . ?
Cl3 Cl6 Cl7 107(3) . . ?
Cl7 Cl6 Cl7 82(2) 2 . ?
Cl4 Cl6 Cl7 39.1(16) . . ?
C44 Cl6 Cl8 45(4) . . ?
Cl3 Cl6 Cl8 47.1(13) . . ?
Cl7 Cl6 Cl8 139(2) 2 . ?
Cl4 Cl6 Cl8 34.8(10) . . ?
Cl7 Cl6 Cl8 72(2) . . ?
C44 Cl6 Cl5 25.3(15) . . ?
Cl3 Cl6 Cl5 87(2) . . ?
Cl7 Cl6 Cl5 102(2) 2 . ?
Cl4 Cl6 Cl5 13.0(10) . . ?
Cl7 Cl6 Cl5 26.2(12) . . ?
Cl8 Cl6 Cl5 46.4(12) . . ?
Cl5 Cl7 Cl4 29.4(12) . . ?
Cl5 Cl7 C44 71(2) . . ?
Cl4 Cl7 C44 42.4(19) . . ?
Cl5 Cl7 Cl6 169(3) . 2 ?
Cl4 Cl7 Cl6 156(3) . 2 ?
C44 Cl7 Cl6 114(2) . 2 ?
Cl5 Cl7 Cl6 99(2) . . ?
Cl4 Cl7 Cl6 70.1(18) . . ?
C44 Cl7 Cl6 33.5(15) . . ?
Cl6 Cl7 Cl6 89(3) 2 . ?
Cl5 Cl7 C44 143(2) . 2 ?
Cl4 Cl7 C44 128(2) . 2 ?
C44 Cl7 C44 91(3) . 2 ?
Cl6 Cl7 C44 32(2) 2 2 ?
Cl6 Cl7 C44 78.8(19) . 2 ?
Cl5 Cl7 Cl7 129(2) . 2 ?
Cl4 Cl7 Cl7 102(2) . 2 ?
C44 Cl7 Cl7 59.9(17) . 2 ?
Cl6 Cl7 Cl7 54.2(17) 2 2 ?
Cl6 Cl7 Cl7 43.5(14) . 2 ?
C44 Cl7 Cl7 35.4(13) 2 2 ?
Cl4 Cl8 C44 37.9(13) . . ?
Cl4 Cl8 Cl3 103.2(14) . . ?
C44 Cl8 Cl3 74.7(19) . . ?
Cl4 Cl8 Cl5 13.0(15) . . ?
C44 Cl8 Cl5 50.2(15) . . ?
Cl3 Cl8 Cl5 108.6(10) . . ?
Cl4 Cl8 Cl6 62.7(17) . . ?
C44 Cl8 Cl6 29(2) . . ?
Cl3 Cl8 Cl6 45.4(11) . . ?
Cl5 Cl8 Cl6 72.6(12) . . ?

loop_
_geom_bond_atom_site_label_1
_geom_bond_atom_site_label_2
_geom_bond_distance
_geom_bond_site_symmetry_2
_geom_bond_publ_flag
C1 C2 1.380(4) . ?
C1 C6 1.380(4) . ?
C1 N1 1.438(4) . ?
C2 C3 1.375(4) . ?
C3 C4 1.391(4) . ?
C3 N2 1.431(4) . ?
C4 C5 1.372(4) . ?
C5 C6 1.383(4) . ?
C5 N3 1.439(4) . ?
C7 N7 1.332(5) . ?
C7 C8 1.389(6) . ?
C8 C9 1.359(6) . ?
C9 C10 1.377(5) . ?
C10 C11 1.406(5) . ?
C11 N7 1.350(5) . ?
C11 C12 1.476(5) . ?
C12 N4 1.298(4) . ?
C12 N1 1.382(4) . ?
C13 C18 1.378(4) . ?
C13 C14 1.379(5) . ?
C13 N4 1.401(4) . ?
C14 C15 1.371(5) . ?
C15 C16 1.394(5) . ?
C16 C17 1.392(5) . ?
C17 C18 1.379(4) . ?
C18 N1 1.407(4) . ?
C19 N8 1.325(4) . ?
C19 C20 1.389(5) . ?
C20 C21 1.366(5) . ?
C21 C22 1.373(5) . ?
C22 C23 1.391(5) . ?
C23 N8 1.341(4) . ?
C23 C24 1.465(5) . ?
C24 N5 1.311(4) . ?
C24 N2 1.359(4) . ?
C25 C30 1.365(5) . ?
C25 C26 1.390(5) . ?
C25 N5 1.404(5) . ?
C26 C27 1.358(6) . ?
C27 C28 1.417(6) . ?
C28 C29 1.414(5) . ?
C29 C30 1.387(5) . ?
C30 N2 1.401(4) . ?
C31 N9 1.345(4) . ?
C31 C32 1.379(5) . ?
C32 C33 1.360(5) . ?
C33 C34 1.384(5) . ?
C34 C35 1.386(4) . ?
C35 N9 1.339(4) . ?
C35 C36 1.470(4) . ?
C36 N6 1.317(4) . ?
C36 N3 1.379(4) . ?
C37 C42 1.388(4) . ?
C37 N6 1.388(4) . ?
C37 C38 1.397(4) . ?
C38 C39 1.384(5) . ?
C39 C40 1.387(5) . ?
C40 C41 1.390(4) . ?
C41 C42 1.385(4) . ?
C42 N3 1.389(4) . ?
C43 Cl1 1.744(5) . ?
C43 Cl2 1.759(6) . ?
C44 Cl4 1.01(3) . ?
C44 Cl6 1.15(5) . ?
C44 Cl7 1.44(5) . ?
C44 Cl5 1.50(2) . ?
C44 Cl8 1.65(5) . ?
C44 Cl3 2.00(6) . ?
C44 Cl7 2.15(5) 2 ?
Cl3 Cl6 1.61(4) . ?
Cl3 Cl8 1.65(2) . ?
Cl3 Cl4 2.321(19) . ?
Cl4 Cl5 0.670(19) . ?
Cl4 Cl8 1.30(3) . ?
Cl4 Cl7 1.35(5) . ?
Cl4 Cl6 2.02(5) . ?
Cl5 Cl7 1.10(3) . ?
Cl5 Cl8 1.87(3) . ?
Cl5 Cl6 2.46(4) . ?
Cl6 Cl7 1.72(5) 2 ?
Cl6 Cl7 2.03(5) . ?
Cl6 Cl8 2.25(4) . ?
Cl7 Cl6 1.72(5) 2 ?
Cl7 C44 2.15(5) 2 ?
Cl7 Cl7 2.48(6) 2 ?
